data_4322187
loop_
_publ_author_name
'Robert T. Paine'
'Wolfgang Koestle'
'Theodore T. Borek'
'Gary L. Wood'
'Eugene A. Pruss'
'Eileen N. Duesler'
'Michael A. Hiskey'

_publ_section_title
;
 Synthesis, Characterization, and Explosive Properties of the
 Nitrogen-Rich Borazine [H3N3B3(N3)3]
;
_journal_name_full 'Inorganic Chemistry'
_journal_page_first 3738
_journal_page_last 3743
_journal_paper_doi 10.1021/ic990316b
_journal_volume 38
_journal_year 1999
_chemical_formula_sum 'B3 H3 N12'
_chemical_formula_weight 203.57
_chemical_name_systematic
; 
 ? 
;
_space_group_IT_number 2
_symmetry_cell_setting triclinic
_symmetry_space_group_name_Hall '-P 1'
_symmetry_space_group_name_H-M 'P -1'
_atom_sites_solution_hydrogens geom
_atom_sites_solution_primary direct
_atom_sites_solution_secondary difmap
_audit_creation_method SHELXL
_cell_angle_alpha 104.62(1)
_cell_angle_beta 90.26(1)
_cell_angle_gamma 110.74(1)
_cell_formula_units_Z 4
_cell_length_a 8.579(1)
_cell_length_b 9.182(1)
_cell_length_c 12.043(1)
_cell_measurement_reflns_used 51
_cell_measurement_temperature 293(2)
_cell_measurement_theta_max 12.488
_cell_measurement_theta_min 2.474
_cell_volume 853.82(17)
_computing_cell_refinement 'Siemens XSCANS, 1991'
_computing_data_collection 'Siemens Xscans, 1991'
_computing_data_reduction 'Siemens XSCANS, 1991'
_computing_molecular_graphics 'Siemens SHELXTL Version 5, 1994'
_computing_publication_material 'Siemens SHELXTL Version 5, 1994'
_computing_structure_refinement 'Siemens SHELXTL Version 5, 1994'
_computing_structure_solution 'Siemens SHELXTL Version 5, 1994'
_diffrn_ambient_temperature 293(2)
_diffrn_measurement_device 'Siemens P4'
_diffrn_measurement_method '\w scans'
_diffrn_radiation_monochromator graphite
_diffrn_radiation_source 'normal-focus sealed tube'
_diffrn_radiation_type MoK\a
_diffrn_radiation_wavelength 0.71073
_diffrn_reflns_av_R_equivalents 0.0254
_diffrn_reflns_av_sigmaI/netI 0.0443
_diffrn_reflns_limit_h_max 9
_diffrn_reflns_limit_h_min -9
_diffrn_reflns_limit_k_max 9
_diffrn_reflns_limit_k_min -9
_diffrn_reflns_limit_l_max 13
_diffrn_reflns_limit_l_min -13
_diffrn_reflns_number 5015
_diffrn_reflns_theta_max 25.00
_diffrn_reflns_theta_min 1.76
_diffrn_standards_decay_% 2.3%
_diffrn_standards_interval_count 97
_diffrn_standards_number 3
_exptl_absorpt_coefficient_mu 0.120
_exptl_absorpt_correction_T_max 0.984
_exptl_absorpt_correction_T_min 0.901
_exptl_absorpt_correction_type 'empirical via \y scans'
_exptl_crystal_colour colorless
_exptl_crystal_density_diffrn 1.584
_exptl_crystal_density_method none
_exptl_crystal_description thin-plate
_exptl_crystal_F_000 408
_exptl_crystal_size_max 0.55
_exptl_crystal_size_mid 0.25
_exptl_crystal_size_min 0.07
_refine_diff_density_max 0.142
_refine_diff_density_min -0.178
_refine_diff_density_rms 0.041
_refine_ls_extinction_method none
_refine_ls_goodness_of_fit_all 1.003
_refine_ls_goodness_of_fit_ref 1.193
_refine_ls_hydrogen_treatment constr
_refine_ls_matrix_type full
_refine_ls_number_parameters 271
_refine_ls_number_reflns 2508
_refine_ls_number_restraints 0
_refine_ls_restrained_S_all 1.003
_refine_ls_restrained_S_obs 1.193
_refine_ls_R_factor_all 0.0465
_refine_ls_R_factor_gt 0.0289
_refine_ls_shift/esd_mean 0.000
_refine_ls_shift/su_max -0.001
_refine_ls_structure_factor_coef Fsqd
_refine_ls_weighting_details 'w=1/[\s^2^(Fo^2^)+(0.0150P)^2^+0.0000P] where P=(Fo^2^+2Fc^2^)/3'
_refine_ls_weighting_scheme calc
_refine_ls_wR_factor_all 0.0597
_refine_ls_wR_factor_ref 0.0576
_reflns_number_gt 1741
_reflns_number_total 2508
_reflns_observed_criterion >2sigma(I)
_cod_data_source_file ic990316b_1.cif
_cod_data_source_block rtp98a
_cod_depositor_comments
;
The following automatic conversions were performed:

'_refine_ls_weighting_scheme' value 'calc
w=1/[\s^2^(Fo^2^)+(0.0150P)^2^+0.0000P] where P=(Fo^2^+2Fc^2^)/3' was
changed to 'calc'. New tag '_refine_ls_weighting_details' was
created. The value of the new tag was set to
'w=1/[\s^2^(Fo^2^)+(0.0150P)^2^+0.0000P] where P=(Fo^2^+2Fc^2^)/3'.

Automatic conversion script
Id: cif_fix_values 3143 2015-03-26 13:38:13Z robertas 
;
_cod_original_cell_volume 853.8(2)
_cod_original_formula_sum 'H3 B3 N12'
_cod_database_code 4322187

loop_
_symmetry_equiv_pos_as_xyz
'x, y, z'
'-x, -y, -z'

loop_
_atom_site_aniso_label
_atom_site_aniso_U_11
_atom_site_aniso_U_22
_atom_site_aniso_U_33
_atom_site_aniso_U_23
_atom_site_aniso_U_13
_atom_site_aniso_U_12
N1 0.0426(9) 0.0275(8) 0.0389(9) 0.0120(7) 0.0114(7) 0.0179(7)
N2 0.0479(10) 0.0292(8) 0.0441(10) 0.0197(7) 0.0147(8) 0.0180(7)
N3 0.0490(10) 0.0347(9) 0.0383(9) 0.0138(7) 0.0161(7) 0.0181(8)
B1 0.0300(12) 0.0349(12) 0.0348(12) 0.0124(10) 0.0039(10) 0.0115(10)
B2 0.0379(13) 0.0317(12) 0.0400(13) 0.0096(10) 0.0057(11) 0.0154(10)
B3 0.0343(12) 0.0325(12) 0.0379(13) 0.0122(10) 0.0033(10) 0.0116(10)
N4 0.0500(10) 0.0349(9) 0.0455(10) 0.0168(7) 0.0153(8) 0.0227(8)
N5 0.0439(10) 0.0438(10) 0.0378(10) 0.0168(8) 0.0158(8) 0.0163(8)
N6 0.0827(14) 0.0441(11) 0.0662(13) 0.0144(9) 0.0261(11) 0.0339(10)
N7 0.0663(12) 0.0325(9) 0.0542(11) 0.0202(8) 0.0230(9) 0.0245(8)
N8 0.0573(11) 0.0347(9) 0.0475(10) 0.0066(9) 0.0133(9) 0.0261(8)
N9 0.098(2) 0.0422(10) 0.0746(14) 0.0293(10) 0.0289(12) 0.0350(10)
N10 0.0615(11) 0.0356(9) 0.0487(10) 0.0212(8) 0.0272(9) 0.0236(8)
N11 0.0586(11) 0.0290(9) 0.0482(11) 0.0155(8) 0.0135(10) 0.0165(8)
N12 0.0900(15) 0.0515(11) 0.0640(12) 0.0227(10) 0.0421(12) 0.0320(11)
N13 0.0466(10) 0.0272(8) 0.0441(9) 0.0152(7) 0.0157(8) 0.0170(7)
N14 0.0426(9) 0.0344(9) 0.0383(9) 0.0140(7) 0.0149(7) 0.0177(7)
N15 0.0449(9) 0.0287(8) 0.0329(9) 0.0082(7) 0.0100(7) 0.0187(7)
B4 0.0328(12) 0.0297(11) 0.0362(12) 0.0087(9) 0.0043(10) 0.0120(9)
B5 0.0358(12) 0.0316(11) 0.0357(12) 0.0128(10) 0.0055(10) 0.0142(10)
B6 0.0328(12) 0.0327(12) 0.0316(11) 0.0084(9) 0.0023(10) 0.0103(10)
N16 0.0510(10) 0.0343(9) 0.0439(10) 0.0151(7) 0.0219(9) 0.0210(8)
N17 0.0417(10) 0.0277(9) 0.0436(10) 0.0078(8) 0.0053(9) 0.0146(7)
N18 0.0640(12) 0.0517(11) 0.0518(11) 0.0200(9) 0.0236(10) 0.0239(9)
N19 0.0709(12) 0.0369(9) 0.0495(10) 0.0198(8) 0.0260(9) 0.0310(9)
N20 0.0599(12) 0.0359(10) 0.0449(10) 0.0224(8) 0.0097(9) 0.0169(9)
N21 0.0955(15) 0.0427(11) 0.0610(12) 0.0188(9) 0.0188(11) 0.0365(11)
N22 0.0515(10) 0.0345(9) 0.0387(9) 0.0163(7) 0.0136(8) 0.0198(8)
N23 0.0526(11) 0.0426(10) 0.0354(9) 0.0120(8) 0.0176(8) 0.0217(8)
N24 0.102(2) 0.0488(11) 0.0651(12) 0.0326(10) 0.0370(11) 0.0374(11)

loop_
_atom_site_label
_atom_site_type_symbol
_atom_site_fract_x
_atom_site_fract_y
_atom_site_fract_z
_atom_site_U_iso_or_equiv
_atom_site_thermal_displace_type
_atom_site_occupancy
_atom_site_calc_flag
_atom_site_refinement_flags
_atom_site_disorder_group
N1 N 0.4871(2) 0.2225(2) 0.29104(12) 0.0343(4) Uani 1 d . .
H1A H 0.4747(2) 0.3142(2) 0.31196(12) 0.043 Uiso 1 calc R .
N2 N 0.4457(2) -0.0401(2) 0.32117(12) 0.0374(4) Uani 1 d . .
H2A H 0.4089(2) -0.1089(2) 0.36083(12) 0.047 Uiso 1 calc R .
N3 N 0.5893(2) 0.0365(2) 0.15876(13) 0.0392(4) Uani 1 d . .
H3A H 0.6386(2) 0.0137(2) 0.09838(13) 0.049 Uiso 1 calc R .
B1 B 0.4228(3) 0.1101(2) 0.3561(2) 0.0328(5) Uani 1 d . .
B2 B 0.5278(3) -0.0792(2) 0.2224(2) 0.0358(5) Uani 1 d . .
B3 B 0.5715(3) 0.1894(2) 0.1925(2) 0.0346(5) Uani 1 d . .
N4 N 0.3346(2) 0.1396(2) 0.45850(13) 0.0403(4) Uani 1 d . .
N5 N 0.3168(2) 0.2721(2) 0.48762(13) 0.0406(4) Uani 1 d . .
N6 N 0.2941(2) 0.3884(2) 0.5192(2) 0.0614(5) Uani 1 d . .
N7 N 0.5540(2) -0.2308(2) 0.18019(14) 0.0475(4) Uani 1 d . .
N8 N 0.4961(2) -0.3410(2) 0.22625(14) 0.0448(4) Uani 1 d . .
N9 N 0.4482(2) -0.4504(2) 0.2609(2) 0.0663(6) Uani 1 d . .
N10 N 0.6348(2) 0.3140(2) 0.13204(14) 0.0450(4) Uani 1 d . .
N11 N 0.7207(2) 0.2924(2) 0.05256(15) 0.0442(4) Uani 1 d . .
N12 N 0.8015(3) 0.2849(2) -0.0208(2) 0.0653(6) Uani 1 d . .
N13 N 0.0496(2) 0.2323(2) 0.22708(12) 0.0372(4) Uani 1 d . .
H13A H 0.0708(2) 0.3226(2) 0.21030(12) 0.046 Uiso 1 calc R .
N14 N -0.0726(2) 0.0575(2) 0.35116(12) 0.0366(4) Uani 1 d . .
H14A H -0.1265(2) 0.0403(2) 0.40952(12) 0.046 Uiso 1 calc R .
N15 N 0.0694(2) -0.0329(2) 0.18846(12) 0.0340(4) Uani 1 d . .
H15A H 0.1021(2) -0.1058(2) 0.14733(12) 0.043 Uiso 1 calc R .
B4 B -0.0397(2) 0.2064(2) 0.3230(2) 0.0328(5) Uani 1 d . .
B5 B -0.0179(3) -0.0632(2) 0.2843(2) 0.0331(5) Uani 1 d . .
B6 B 0.1052(3) 0.1150(2) 0.1576(2) 0.0329(5) Uani 1 d . .
N16 N -0.0931(2) 0.3348(2) 0.38786(13) 0.0406(4) Uani 1 d . .
N17 N -0.1747(2) 0.3142(2) 0.46958(14) 0.0375(4) Uani 1 d . .
N18 N -0.2517(2) 0.3060(2) 0.5452(2) 0.0539(5) Uani 1 d . .
N19 N -0.0560(2) -0.2114(2) 0.32044(14) 0.0477(4) Uani 1 d . .
N20 N -0.0139(2) -0.3206(2) 0.26312(14) 0.0449(4) Uani 1 d . .
N21 N 0.0193(2) -0.4276(2) 0.2178(2) 0.0623(5) Uani 1 d . .
N22 N 0.1983(2) 0.1360(2) 0.05817(13) 0.0392(4) Uani 1 d . .
N23 N 0.2223(2) 0.2634(2) 0.03032(13) 0.0421(4) Uani 1 d . .
N24 N 0.2481(3) 0.3728(2) -0.0028(2) 0.0656(5) Uani 1 d . .

loop_
_atom_type_symbol
_atom_type_description
_atom_type_scat_dispersion_real
_atom_type_scat_dispersion_imag
_atom_type_scat_source
B B 0.0013 0.0007 'International Tables Vol C Tables 4.2.6.8 and 6.1.1.4'
H H 0.0000 0.0000 'International Tables Vol C Tables 4.2.6.8 and 6.1.1.4'
N N 0.0061 0.0033 'International Tables Vol C Tables 4.2.6.8 and 6.1.1.4'

loop_
_geom_angle_atom_site_label_1
_geom_angle_atom_site_label_2
_geom_angle_atom_site_label_3
_geom_angle
_geom_angle_site_symmetry_1
_geom_angle_site_symmetry_3
_geom_angle_publ_flag
B1 N1 B3 122.2(2) . . ?
B1 N1 H1A 118.90(10) . . ?
B3 N1 H1A 118.90(10) . . ?
B2 N2 B1 121.5(2) . . ?
B2 N2 H2A 119.24(10) . . ?
B1 N2 H2A 119.24(10) . . ?
B2 N3 B3 121.6(2) . . ?
B2 N3 H3A 119.22(10) . . ?
B3 N3 H3A 119.22(10) . . ?
N1 B1 N2 118.3(2) . . ?
N1 B1 N4 123.9(2) . . ?
N2 B1 N4 117.8(2) . . ?
N3 B2 N2 118.4(2) . . ?
N3 B2 N7 116.7(2) . . ?
N2 B2 N7 124.8(2) . . ?
N1 B3 N3 118.0(2) . . ?
N1 B3 N10 118.0(2) . . ?
N3 B3 N10 124.0(2) . . ?
N5 N4 B1 116.64(15) . . ?
N6 N5 N4 175.4(2) . . ?
N8 N7 B2 120.8(2) . . ?
N9 N8 N7 173.8(2) . . ?
N11 N10 B3 118.5(2) . . ?
N12 N11 N10 174.4(2) . . ?
B4 N13 B6 122.36(15) . . ?
B4 N13 H13A 118.82(10) . . ?
B6 N13 H13A 118.82(10) . . ?
B5 N14 B4 121.0(2) . . ?
B5 N14 H14A 119.51(10) . . ?
B4 N14 H14A 119.51(10) . . ?
B5 N15 B6 122.1(2) . . ?
B5 N15 H15A 118.94(10) . . ?
B6 N15 H15A 118.94(10) . . ?
N13 B4 N14 118.5(2) . . ?
N13 B4 N16 117.8(2) . . ?
N14 B4 N16 123.6(2) . . ?
N15 B5 N14 118.6(2) . . ?
N15 B5 N19 124.4(2) . . ?
N14 B5 N19 117.1(2) . . ?
N13 B6 N15 117.4(2) . . ?
N13 B6 N22 124.5(2) . . ?
N15 B6 N22 118.0(2) . . ?
N17 N16 B4 119.4(2) . . ?
N18 N17 N16 174.7(2) . . ?
N20 N19 B5 119.1(2) . . ?
N21 N20 N19 173.9(2) . . ?
N23 N22 B6 116.80(15) . . ?
N24 N23 N22 174.4(2) . . ?

loop_
_geom_bond_atom_site_label_1
_geom_bond_atom_site_label_2
_geom_bond_distance
_geom_bond_site_symmetry_2
_geom_bond_publ_flag
N1 B1 1.411(2) . ?
N1 B3 1.416(2) . ?
N1 H1A 0.86 . ?
N2 B2 1.419(2) . ?
N2 B1 1.420(2) . ?
N2 H2A 0.86 . ?
N3 B2 1.419(2) . ?
N3 B3 1.423(2) . ?
N3 H3A 0.86 . ?
B1 N4 1.467(2) . ?
B2 N7 1.453(2) . ?
B3 N10 1.455(2) . ?
N4 N5 1.242(2) . ?
N5 N6 1.125(2) . ?
N7 N8 1.229(2) . ?
N8 N9 1.127(2) . ?
N10 N11 1.230(2) . ?
N11 N12 1.129(2) . ?
N13 B4 1.412(2) . ?
N13 B6 1.414(2) . ?
N13 H13A 0.86 . ?
N14 B5 1.420(2) . ?
N14 B4 1.424(2) . ?
N14 H14A 0.86 . ?
N15 B5 1.412(2) . ?
N15 B6 1.427(2) . ?
N15 H15A 0.86 . ?
B4 N16 1.460(2) . ?
B5 N19 1.460(2) . ?
B6 N22 1.458(2) . ?
N16 N17 1.225(2) . ?
N17 N18 1.129(2) . ?
N19 N20 1.234(2) . ?
N20 N21 1.128(2) . ?
N22 N23 1.245(2) . ?
N23 N24 1.124(2) . ?
